data_7248785
loop_
_publ_author_name
'Liu, Tong-Ji'
'Xu, Hang'
'Shi, Ying'
'Zhao, Bin'

_publ_section_title
;
 A highly stable cerium--organic framework: an efficient catalyst for the
 cycloaddition of CO2 and aziridines under mild-pressure
;
_journal_issue 27
_journal_name_full CrystEngComm
_journal_page_first 3687
_journal_page_last 3693
_journal_paper_doi 10.1039/D4CE00167B
_journal_volume 26
_journal_year 2024
_chemical_formula_moiety 'C29 H25 Ce N4 O7'
_chemical_formula_sum 'C29 H25 Ce N4 O7'
_chemical_formula_weight 681.65
_space_group_crystal_system monoclinic
_space_group_IT_number 15
_space_group_name_Hall '-C 2yc'
_space_group_name_H-M_alt 'C 1 2/c 1'
_atom_sites_solution_hydrogens geom
_audit_creation_date 2024-02-16
_audit_creation_method
;
Olex2 1.2
(compiled 2018.05.29 svn.r3508 for OlexSys, GUI svn.r5506)
;
_audit_update_record
;
2024-02-17 deposited with the CCDC.	2024-05-30 downloaded from the CCDC.
;
_cell_angle_alpha 90
_cell_angle_beta 107.488(3)
_cell_angle_gamma 90
_cell_formula_units_Z 8
_cell_length_a 20.0632(7)
_cell_length_b 9.1635(3)
_cell_length_c 32.5260(10)
_cell_measurement_reflns_used 13073
_cell_measurement_temperature 293
_cell_measurement_theta_max 28.7930
_cell_measurement_theta_min 3.3350
_cell_volume 5703.5(3)
_computing_cell_refinement 'CrysAlisPro 1.171.39.46 (Rigaku OD, 2018)'
_computing_data_collection 'CrysAlisPro 1.171.39.46 (Rigaku OD, 2018)'
_computing_data_reduction 'CrysAlisPro 1.171.39.46 (Rigaku OD, 2018)'
_computing_molecular_graphics 'Olex2 (Dolomanov et al., 2009)'
_computing_publication_material 'Olex2 (Dolomanov et al., 2009)'
_computing_structure_refinement 'XL (Sheldrick, 2008)'
_computing_structure_solution 'XS (Sheldrick, 2008)'
_diffrn_ambient_environment N~2~
_diffrn_ambient_temperature 293
_diffrn_detector 'CCD plate'
_diffrn_detector_area_resol_mean 16.2116
_diffrn_detector_type Eos
_diffrn_measured_fraction_theta_full 0.998
_diffrn_measured_fraction_theta_max 0.894
_diffrn_measurement_details
;
List of Runs (angles in degrees, time in seconds):

  # Type    Start    End  Width  t~exp~   \w     \q     \k     \f   Frames
#--------------------------------------------------------------------------
  1  \w      4.00  87.00   1.00   10.00    --   18.47  57.00  60.00   83
  2  \w    -26.00  89.00   1.00   10.00    --   18.47  19.00   0.00  115
  3  \w     -1.00  89.00   1.00   10.00    --   18.47  77.00-180.00   90
  4  \w    -19.00   7.00   1.00   10.00    --   18.47 -99.00 -60.00   26
  5  \w     22.00  60.00   1.00   10.00    --   18.47 -99.00 -60.00   38
  6  \w     70.00  95.00   1.00   10.00    --   18.47-178.00 -90.00   25
  7  \w     42.00  80.00   1.00   10.00    --   18.47 178.00-150.00   38
  8  \w    -76.00 -42.00   1.00   10.00    --  -19.64 124.00  -3.00   34
;
_diffrn_measurement_device 'four-circle diffractometer'
_diffrn_measurement_device_type 'SuperNova, Single source at offset/far, Eos'
_diffrn_measurement_method '\w scans'
_diffrn_orient_matrix_type 'CrysAlisPro convention (1999,Acta A55,543-557)'
_diffrn_orient_matrix_UB_11 -0.0146354000
_diffrn_orient_matrix_UB_12 0.0175878000
_diffrn_orient_matrix_UB_13 0.0166990000
_diffrn_orient_matrix_UB_21 -0.0304338000
_diffrn_orient_matrix_UB_22 0.0270023000
_diffrn_orient_matrix_UB_23 -0.0155178000
_diffrn_orient_matrix_UB_31 -0.0153138000
_diffrn_orient_matrix_UB_32 -0.0703412000
_diffrn_orient_matrix_UB_33 -0.0017566000
_diffrn_radiation_monochromator mirror
_diffrn_radiation_probe x-ray
_diffrn_radiation_type MoK\a
_diffrn_radiation_wavelength 0.71073
_diffrn_reflns_av_R_equivalents 0.0382
_diffrn_reflns_av_unetI/netI 0.0404
_diffrn_reflns_Laue_measured_fraction_full 0.998
_diffrn_reflns_Laue_measured_fraction_max 0.894
_diffrn_reflns_limit_h_max 25
_diffrn_reflns_limit_h_min -27
_diffrn_reflns_limit_k_max 12
_diffrn_reflns_limit_k_min -12
_diffrn_reflns_limit_l_max 42
_diffrn_reflns_limit_l_min -42
_diffrn_reflns_number 25129
_diffrn_reflns_point_group_measured_fraction_full 0.998
_diffrn_reflns_point_group_measured_fraction_max 0.894
_diffrn_reflns_theta_full 25.242
_diffrn_reflns_theta_max 29.071
_diffrn_reflns_theta_min 2.841
_diffrn_source 'micro-focus sealed X-ray tube'
_diffrn_source_type 'SuperNova (Mo) X-ray Source'
_exptl_absorpt_coefficient_mu 1.649
_exptl_absorpt_correction_T_max 1.00000
_exptl_absorpt_correction_T_min 0.72230
_exptl_absorpt_correction_type multi-scan
_exptl_absorpt_process_details
;
CrysAlisPro 1.171.39.46 (Rigaku Oxford Diffraction, 2018)
Empirical absorption correction using spherical harmonics,
 implemented in SCALE3 ABSPACK scaling algorithm.
;
_exptl_crystal_density_diffrn 1.588
_exptl_crystal_description blcok
_exptl_crystal_F_000 2728
_refine_diff_density_max 0.627
_refine_diff_density_min -0.819
_refine_diff_density_rms 0.094
_refine_ls_extinction_method none
_refine_ls_goodness_of_fit_ref 1.108
_refine_ls_hydrogen_treatment constr
_refine_ls_matrix_type full
_refine_ls_number_parameters 374
_refine_ls_number_reflns 6826
_refine_ls_number_restraints 0
_refine_ls_restrained_S_all 1.108
_refine_ls_R_factor_all 0.0341
_refine_ls_R_factor_gt 0.0276
_refine_ls_shift/su_max 0.001
_refine_ls_shift/su_mean 0.000
_refine_ls_structure_factor_coef Fsqd
_refine_ls_weighting_details 'w=1/[\s^2^(Fo^2^)+(0.0133P)^2^+6.0447P] where P=(Fo^2^+2Fc^2^)/3'
_refine_ls_weighting_scheme calc
_refine_ls_wR_factor_gt 0.0508
_refine_ls_wR_factor_ref 0.0536
_reflns_Friedel_coverage 0.000
_reflns_number_gt 6054
_reflns_number_total 6826
_reflns_threshold_expression 'I > 2\s(I)'
_cod_data_source_file d4ce00167b2.cif
_cod_data_source_block 1
_cod_depositor_comments 'Adding full bibliography for 7248785.cif.'
_cod_database_code 7248785
_shelx_shelxl_version_number 2014/7
_shelx_space_group_comment
;
The symmetry employed for this shelxl refinement is uniquely defined
by the following loop, which should always be used as a source of
symmetry information in preference to the above space-group names.
They are only intended as comments.
;
_reflns_odcompleteness_completeness 99.76
_reflns_odcompleteness_iscentric 1
_reflns_odcompleteness_theta 26.32
_olex2_refinement_description
;
1. Fixed Uiso
 At 1.2 times of:
  All C(H) groups
 At 1.5 times of:
  All C(H,H,H) groups
2.a Aromatic/amide H refined with riding coordinates:
 C21(H21), C13(H13), C3(H3), C5(H5), C20(H20), C10(H10), C7(H7), C18(H18),
 C22(H22), C17(H17), C16(H16), C14(H14), C23(H23)
2.b Idealised Me refined as rotating group:
 C28(H28A,H28B,H28C), C25(H25A,H25B,H25C), C27(H27A,H27B,H27C), C29(H29A,H29B,
 H29C)
;
_olex2_submission_special_instructions 'No special instructions were received'
_oxdiff_exptl_absorpt_empirical_details
;
Empirical correction (ABSPACK) includes:
- Absorption correction using spherical harmonics
- Frame scaling
;
_oxdiff_exptl_absorpt_empirical_full_max 2.008
_oxdiff_exptl_absorpt_empirical_full_min 0.664

loop_
_space_group_symop_operation_xyz
'x, y, z'
'-x, y, -z+1/2'
'x+1/2, y+1/2, z'
'-x+1/2, y+1/2, -z+1/2'
'-x, -y, -z'
'x, -y, z-1/2'
'-x+1/2, -y+1/2, -z'
'x+1/2, -y+1/2, z-1/2'

loop_
_atom_site_label
_atom_site_type_symbol
_atom_site_fract_x
_atom_site_fract_y
_atom_site_fract_z
_atom_site_U_iso_or_equiv
_atom_site_adp_type
_atom_site_occupancy
_atom_site_site_symmetry_order
_atom_site_calc_flag
_atom_site_refinement_flags_posn
_atom_site_refinement_flags_adp
_atom_site_refinement_flags_occupancy
_atom_site_disorder_assembly
_atom_site_disorder_group
Ce1 Ce 0.03904(2) -0.02647(2) 0.20010(2) 0.00795(4) Uani 1 1 d . . . . .
O6 O 0.06713(8) -0.13649(16) 0.27671(5) 0.0121(3) Uani 1 1 d . . . . .
O4 O 0.09463(8) -0.13401(18) 0.14543(5) 0.0151(4) Uani 1 1 d . . . . .
O7 O 0.01093(9) -0.28505(17) 0.30818(5) 0.0174(4) Uani 1 1 d . . . . .
O2 O 0.45450(8) -0.33284(17) 0.19937(5) 0.0130(3) Uani 1 1 d . . . . .
O3 O 0.15867(8) -0.13726(18) 0.21394(5) 0.0166(4) Uani 1 1 d . . . . .
O5 O 0.08113(8) 0.16903(17) 0.16196(5) 0.0157(4) Uani 1 1 d . . . . .
O1 O 0.39267(8) -0.35445(17) 0.24603(5) 0.0138(3) Uani 1 1 d . . . . .
N3 N 0.06491(10) 0.0294(2) -0.12466(6) 0.0147(4) Uani 1 1 d . . . . .
N2 N 0.29538(10) 0.0520(2) -0.00931(6) 0.0189(5) Uani 1 1 d . . . . .
N4 N 0.16714(11) 0.3347(2) 0.18174(7) 0.0243(5) Uani 1 1 d . . . . .
N1 N 0.53802(12) 0.2489(3) 0.01198(7) 0.0315(6) Uani 1 1 d . . . . .
C2 C 0.33836(11) -0.2406(2) 0.17914(7) 0.0094(5) Uani 1 1 d . . . . .
C8 C 0.15295(12) -0.1434(2) 0.17420(7) 0.0108(5) Uani 1 1 d . . . . .
C21 C 0.05519(13) -0.0257(3) -0.08868(8) 0.0201(5) Uani 1 1 d . . . . .
H21 H 0.0102 -0.0539 -0.0896 0.024 Uiso 1 1 calc R . . . .
C13 C 0.34799(13) -0.0089(3) 0.06501(7) 0.0179(5) Uani 1 1 d . . . . .
H13 H 0.3872 -0.0066 0.0892 0.021 Uiso 1 1 calc R . . . .
C1 C 0.40022(12) -0.3142(2) 0.21053(7) 0.0103(5) Uani 1 1 d . . . . .
C0AA C 0.21829(11) -0.1610(2) 0.16126(7) 0.0095(5) Uani 1 1 d . . . . .
C6 C 0.28194(12) -0.1330(3) 0.10920(7) 0.0130(5) Uani 1 1 d . . . . .
C28 C 0.19434(18) 0.4826(3) 0.18707(13) 0.0486(9) Uani 1 1 d . . . . .
H28A H 0.2097 0.5083 0.1628 0.073 Uiso 1 1 calc GR . . . .
H28B H 0.2330 0.4885 0.2130 0.073 Uiso 1 1 calc GR . . . .
H28C H 0.1583 0.5487 0.1890 0.073 Uiso 1 1 calc GR . . . .
C24 C 0.05684(12) -0.2638(2) 0.28992(7) 0.0141(5) Uani 1 1 d . . . . .
C12 C 0.35093(13) 0.0522(3) 0.02625(7) 0.0170(5) Uani 1 1 d . . . . .
C3 C 0.27809(11) -0.2177(2) 0.19087(7) 0.0091(4) Uani 1 1 d . . . . .
H3 H 0.2776 -0.2403 0.2187 0.011 Uiso 1 1 calc R . . . .
C5 C 0.22068(12) -0.1186(2) 0.12067(7) 0.0128(5) Uani 1 1 d . . . . .
H5 H 0.1809 -0.0801 0.1009 0.015 Uiso 1 1 calc R . . . .
C20 C 0.10791(13) -0.0430(3) -0.05029(8) 0.0222(6) Uani 1 1 d . . . . .
H20 H 0.0983 -0.0837 -0.0265 0.027 Uiso 1 1 calc R . . . .
C19 C 0.17551(13) 0.0009(3) -0.04746(7) 0.0162(5) Uani 1 1 d . . . . .
C15 C 0.41550(13) 0.1204(3) 0.02187(8) 0.0188(5) Uani 1 1 d . . . . .
C10 C 0.22907(12) -0.0740(3) 0.03036(7) 0.0167(5) Uani 1 1 d . . . . .
H10 H 0.1873 -0.1173 0.0306 0.020 Uiso 1 1 calc R . . . .
C7 C 0.34016(11) -0.1977(2) 0.13864(7) 0.0113(5) Uani 1 1 d . . . . .
H7 H 0.3807 -0.2120 0.1309 0.014 Uiso 1 1 calc R . . . .
C9 C 0.28673(12) -0.0732(3) 0.06761(7) 0.0145(5) Uani 1 1 d . . . . .
C11 C 0.23544(13) -0.0086(3) -0.00708(7) 0.0167(5) Uani 1 1 d . . . . .
C18 C 0.52753(14) 0.2354(3) 0.05044(8) 0.0262(6) Uani 1 1 d . . . . .
H18 H 0.5621 0.2699 0.0745 0.031 Uiso 1 1 calc R . . . .
C26 C 0.09983(13) 0.2996(3) 0.16775(8) 0.0191(5) Uani 1 1 d . . . . .
C25 C 0.10110(13) -0.3893(3) 0.28364(9) 0.0246(6) Uani 1 1 d . . . . .
H25A H 0.0723 -0.4742 0.2748 0.037 Uiso 1 1 calc GR . . . .
H25B H 0.1368 -0.4092 0.3102 0.037 Uiso 1 1 calc GR . . . .
H25C H 0.1225 -0.3646 0.2618 0.037 Uiso 1 1 calc GR . . . .
C22 C 0.13023(13) 0.0682(3) -0.12176(8) 0.0248(6) Uani 1 1 d . . . . .
H22 H 0.1389 0.1041 -0.1464 0.030 Uiso 1 1 calc R . . . .
C17 C 0.48629(15) 0.1978(3) -0.02167(9) 0.0341(7) Uani 1 1 d . . . . .
H17 H 0.4918 0.2057 -0.0490 0.041 Uiso 1 1 calc R . . . .
C27 C 0.04556(16) 0.4166(3) 0.15860(12) 0.0449(9) Uani 1 1 d . . . . .
H27A H 0.0500 0.4765 0.1353 0.067 Uiso 1 1 calc GR . . . .
H27B H 0.0519 0.4756 0.1839 0.067 Uiso 1 1 calc GR . . . .
H27C H 0.0000 0.3730 0.1507 0.067 Uiso 1 1 calc GR . . . .
C16 C 0.42579(14) 0.1348(3) -0.01854(8) 0.0289(7) Uani 1 1 d . . . . .
H16 H 0.3920 0.1020 -0.0431 0.035 Uiso 1 1 calc R . . . .
C14 C 0.46848(13) 0.1733(3) 0.05683(8) 0.0203(6) Uani 1 1 d . . . . .
H14 H 0.4643 0.1670 0.0845 0.024 Uiso 1 1 calc R . . . .
C23 C 0.18599(13) 0.0585(3) -0.08446(8) 0.0251(6) Uani 1 1 d . . . . .
H23 H 0.2301 0.0903 -0.0842 0.030 Uiso 1 1 calc R . . . .
C29 C 0.22012(14) 0.2205(3) 0.18996(10) 0.0326(7) Uani 1 1 d . . . . .
H29A H 0.2261 0.1889 0.1632 0.049 Uiso 1 1 calc GR . . . .
H29B H 0.2055 0.1395 0.2039 0.049 Uiso 1 1 calc GR . . . .
H29C H 0.2636 0.2580 0.2083 0.049 Uiso 1 1 calc GR . . . .

loop_
_atom_site_aniso_label
_atom_site_aniso_U_11
_atom_site_aniso_U_22
_atom_site_aniso_U_33
_atom_site_aniso_U_23
_atom_site_aniso_U_13
_atom_site_aniso_U_12
Ce1 0.00535(6) 0.01129(7) 0.00723(6) -0.00070(5) 0.00194(5) 0.00054(5)
O6 0.0114(8) 0.0132(8) 0.0104(8) 0.0011(6) 0.0012(6) 0.0004(6)
O4 0.0076(8) 0.0256(9) 0.0118(8) -0.0045(7) 0.0022(6) 0.0017(7)
O7 0.0185(9) 0.0158(9) 0.0199(9) 0.0039(7) 0.0089(7) 0.0011(7)
O2 0.0083(8) 0.0170(9) 0.0145(8) 0.0016(7) 0.0048(7) 0.0023(7)
O3 0.0118(8) 0.0283(10) 0.0108(8) 0.0024(7) 0.0049(7) 0.0064(7)
O5 0.0189(9) 0.0158(9) 0.0136(8) -0.0009(7) 0.0068(7) -0.0048(7)
O1 0.0119(8) 0.0180(9) 0.0115(8) 0.0044(7) 0.0035(6) 0.0044(7)
N3 0.0120(10) 0.0198(10) 0.0108(9) -0.0009(8) 0.0014(8) 0.0007(8)
N2 0.0139(10) 0.0290(12) 0.0127(10) 0.0058(9) 0.0023(8) -0.0029(9)
N4 0.0212(12) 0.0141(11) 0.0397(14) -0.0049(10) 0.0122(10) -0.0054(9)
N1 0.0275(13) 0.0445(15) 0.0246(13) -0.0012(11) 0.0109(10) -0.0166(11)
C2 0.0085(11) 0.0080(11) 0.0120(11) 0.0006(9) 0.0037(9) 0.0002(9)
C8 0.0097(11) 0.0086(11) 0.0155(12) 0.0002(9) 0.0059(9) 0.0010(9)
C21 0.0129(12) 0.0292(14) 0.0174(12) 0.0005(11) 0.0033(10) -0.0030(11)
C13 0.0116(12) 0.0292(15) 0.0107(11) 0.0044(10) 0.0003(9) -0.0008(10)
C1 0.0107(11) 0.0106(11) 0.0084(11) -0.0008(9) 0.0012(9) -0.0005(9)
C0AA 0.0084(11) 0.0092(11) 0.0124(11) -0.0006(9) 0.0053(9) 0.0008(9)
C6 0.0103(11) 0.0180(12) 0.0113(11) 0.0009(9) 0.0043(9) -0.0005(9)
C28 0.041(2) 0.0222(16) 0.086(3) -0.0125(17) 0.0238(19) -0.0148(15)
C24 0.0119(12) 0.0137(12) 0.0130(12) 0.0002(9) -0.0017(9) 0.0011(9)
C12 0.0136(12) 0.0227(14) 0.0139(12) 0.0033(10) 0.0029(10) -0.0024(10)
C3 0.0108(11) 0.0080(11) 0.0092(10) 0.0004(8) 0.0039(9) -0.0001(9)
C5 0.0102(11) 0.0139(12) 0.0129(11) 0.0017(9) 0.0012(9) -0.0005(9)
C20 0.0183(13) 0.0345(16) 0.0134(12) 0.0065(11) 0.0043(10) -0.0052(11)
C19 0.0149(12) 0.0210(14) 0.0111(11) 0.0013(10) 0.0013(9) -0.0007(10)
C15 0.0141(12) 0.0260(14) 0.0162(12) 0.0036(10) 0.0046(10) -0.0031(11)
C10 0.0111(12) 0.0250(13) 0.0143(12) 0.0028(10) 0.0045(9) -0.0032(10)
C7 0.0082(11) 0.0146(12) 0.0121(11) -0.0005(9) 0.0045(9) 0.0006(9)
C9 0.0135(12) 0.0190(12) 0.0120(11) 0.0038(10) 0.0052(9) 0.0021(10)
C11 0.0139(12) 0.0220(14) 0.0127(11) 0.0027(10) 0.0019(9) -0.0002(10)
C18 0.0212(14) 0.0353(16) 0.0213(14) -0.0033(12) 0.0052(11) -0.0110(12)
C26 0.0219(14) 0.0190(13) 0.0192(13) 0.0008(10) 0.0105(11) -0.0016(11)
C25 0.0198(14) 0.0217(14) 0.0329(15) 0.0030(12) 0.0089(12) 0.0064(11)
C22 0.0181(13) 0.0422(17) 0.0127(12) 0.0088(11) 0.0027(10) -0.0018(12)
C17 0.0319(17) 0.054(2) 0.0198(15) 0.0007(13) 0.0124(12) -0.0158(15)
C27 0.0312(18) 0.0247(16) 0.079(3) 0.0072(17) 0.0168(17) 0.0097(14)
C16 0.0237(15) 0.0449(18) 0.0161(13) 0.0043(12) 0.0028(11) -0.0143(13)
C14 0.0193(13) 0.0261(14) 0.0162(13) 0.0013(11) 0.0066(10) -0.0048(11)
C23 0.0137(13) 0.0434(18) 0.0162(13) 0.0095(12) 0.0016(10) -0.0060(12)
C29 0.0188(14) 0.0322(16) 0.0466(19) -0.0075(14) 0.0095(13) -0.0021(12)

loop_
_atom_type_symbol
_atom_type_description
_atom_type_scat_dispersion_real
_atom_type_scat_dispersion_imag
_atom_type_scat_source
C C 0.0033 0.0016 'International Tables Vol C Tables 4.2.6.8 and 6.1.1.4'
H H 0.0000 0.0000 'International Tables Vol C Tables 4.2.6.8 and 6.1.1.4'
Ce Ce -0.2486 2.6331 'International Tables Vol C Tables 4.2.6.8 and 6.1.1.4'
N N 0.0061 0.0033 'International Tables Vol C Tables 4.2.6.8 and 6.1.1.4'
O O 0.0106 0.0060 'International Tables Vol C Tables 4.2.6.8 and 6.1.1.4'

loop_
_geom_angle_atom_site_label_1
_geom_angle_atom_site_label_2
_geom_angle_atom_site_label_3
_geom_angle
_geom_angle_site_symmetry_1
_geom_angle_site_symmetry_3
_geom_angle_publ_flag
O6 Ce1 Ce1 40.97(3) . 2 ?
O6 Ce1 Ce1 39.60(3) 2 2 ?
O6 Ce1 O6 62.68(6) . 2 ?
O6 Ce1 N3 77.79(5) 2 5 ?
O6 Ce1 N3 139.11(5) . 5 ?
O6 Ce1 C8 100.08(6) . . ?
O6 Ce1 C8 135.82(6) 2 . ?
O6 Ce1 C24 25.41(6) 2 2 ?
O6 Ce1 C24 64.69(5) . 2 ?
O4 Ce1 Ce1 156.91(4) . 2 ?
O4 Ce1 O6 120.27(5) . . ?
O4 Ce1 O6 127.08(5) . 2 ?
O4 Ce1 N3 75.16(5) . 5 ?
O4 Ce1 C8 26.10(5) . . ?
O4 Ce1 C24 102.96(6) . 2 ?
O7 Ce1 Ce1 81.30(4) 2 2 ?
O7 Ce1 O6 72.86(5) 2 . ?
O7 Ce1 O6 49.96(5) 2 2 ?
O7 Ce1 O4 79.00(5) 2 . ?
O7 Ce1 N3 73.95(6) 2 5 ?
O7 Ce1 C8 86.83(6) 2 . ?
O7 Ce1 C24 24.58(6) 2 2 ?
O2 Ce1 Ce1 64.51(4) 3_455 2 ?
O2 Ce1 O6 103.96(5) 3_455 . ?
O2 Ce1 O6 70.52(5) 3_455 2 ?
O2 Ce1 O4 135.73(5) 3_455 . ?
O2 Ce1 O7 114.96(5) 3_455 2 ?
O2 Ce1 O3 155.98(5) 3_455 . ?
O2 Ce1 O5 79.04(5) 3_455 . ?
O2 Ce1 N3 69.83(5) 3_455 5 ?
O2 Ce1 C8 151.35(6) 3_455 . ?
O2 Ce1 C24 93.55(6) 3_455 2 ?
O3 Ce1 Ce1 116.04(4) . 2 ?
O3 Ce1 O6 75.58(5) . . ?
O3 Ce1 O6 126.68(5) . 2 ?
O3 Ce1 O4 51.62(5) . . ?
O3 Ce1 O7 88.15(5) . 2 ?
O3 Ce1 N3 126.32(5) . 5 ?
O3 Ce1 C8 26.10(5) . . ?
O3 Ce1 C24 107.30(6) . 2 ?
O5 Ce1 Ce1 133.12(4) . 2 ?
O5 Ce1 O6 139.31(5) . . ?
O5 Ce1 O6 147.25(5) . 2 ?
O5 Ce1 O4 69.17(5) . . ?
O5 Ce1 O7 143.40(5) . 2 ?
O5 Ce1 O3 86.03(5) . . ?
O5 Ce1 N3 80.68(6) . 5 ?
O5 Ce1 C8 72.57(6) . . ?
O5 Ce1 C24 155.86(5) . 2 ?
O1 Ce1 Ce1 72.01(4) 4 2 ?
O1 Ce1 O6 111.39(5) 4 2 ?
O1 Ce1 O6 69.43(5) 4 . ?
O1 Ce1 O4 118.53(5) 4 . ?
O1 Ce1 O7 142.21(5) 4 2 ?
O1 Ce1 O2 77.14(5) 4 3_455 ?
O1 Ce1 O3 80.40(5) 4 . ?
O1 Ce1 O5 71.92(5) 4 . ?
O1 Ce1 N3 140.37(6) 4 5 ?
O1 Ce1 C8 97.27(6) 4 . ?
O1 Ce1 C24 129.19(6) 4 2 ?
N3 Ce1 Ce1 110.67(4) 5 2 ?
N3 Ce1 C8 101.25(6) 5 . ?
N3 Ce1 C24 75.20(6) 5 2 ?
C8 Ce1 Ce1 141.04(4) . 2 ?
C8 Ce1 C24 110.85(6) . 2 ?
C24 Ce1 Ce1 59.35(5) 2 2 ?
Ce1 O6 Ce1 99.43(5) . 2 ?
C24 O6 Ce1 91.53(14) . 2 ?
C24 O6 Ce1 131.83(14) . . ?
C8 O4 Ce1 90.65(13) . . ?
C24 O7 Ce1 97.31(14) . 2 ?
C1 O2 Ce1 138.74(14) . 3_545 ?
C8 O3 Ce1 92.66(13) . . ?
C26 O5 Ce1 138.68(15) . . ?
C1 O1 Ce1 130.30(14) . 4_545 ?
C21 N3 Ce1 120.92(16) . 5 ?
C22 N3 Ce1 122.75(15) . 5 ?
C22 N3 C21 115.8(2) . . ?
C12 N2 C11 118.5(2) . . ?
C28 N4 C29 114.9(2) . . ?
C26 N4 C28 125.1(2) . . ?
C26 N4 C29 119.9(2) . . ?
C18 N1 C17 115.4(2) . . ?
C3 C2 C1 119.3(2) . . ?
C7 C2 C1 121.3(2) . . ?
C7 C2 C3 119.4(2) . . ?
O4 C8 Ce1 63.25(12) . . ?
O4 C8 O3 122.3(2) . . ?
O4 C8 C0AA 119.5(2) . . ?
O3 C8 Ce1 61.24(12) . . ?
O3 C8 C0AA 118.22(19) . . ?
C0AA C8 Ce1 164.12(15) . . ?
N3 C21 H21 118.0 . . ?
N3 C21 C20 124.0(2) . . ?
C20 C21 H21 118.0 . . ?
C12 C13 H13 119.9 . . ?
C9 C13 H13 119.9 . . ?
C9 C13 C12 120.2(2) . . ?
O2 C1 O1 125.1(2) . . ?
O2 C1 C2 118.21(19) . . ?
O1 C1 C2 116.6(2) . . ?
C3 C0AA C8 119.3(2) . . ?
C5 C0AA C8 121.2(2) . . ?
C5 C0AA C3 119.5(2) . . ?
C5 C6 C7 118.6(2) . . ?
C5 C6 C9 120.7(2) . . ?
C7 C6 C9 120.6(2) . . ?
N4 C28 H28A 109.5 . . ?
N4 C28 H28B 109.5 . . ?
N4 C28 H28C 109.5 . . ?
H28A C28 H28B 109.5 . . ?
H28A C28 H28C 109.5 . . ?
H28B C28 H28C 109.5 . . ?
O6 C24 Ce1 63.06(12) . 2 ?
O6 C24 C25 119.3(2) . . ?
O7 C24 Ce1 58.11(12) . 2 ?
O7 C24 O6 121.1(2) . . ?
O7 C24 C25 119.6(2) . . ?
C25 C24 Ce1 176.35(17) . 2 ?
N2 C12 C13 121.8(2) . . ?
N2 C12 C15 116.1(2) . . ?
C13 C12 C15 122.0(2) . . ?
C2 C3 C0AA 120.4(2) . . ?
C2 C3 H3 119.8 . . ?
C0AA C3 H3 119.8 . . ?
C0AA C5 C6 120.8(2) . . ?
C0AA C5 H5 119.6 . . ?
C6 C5 H5 119.6 . . ?
C21 C20 H20 120.2 . . ?
C21 C20 C19 119.5(2) . . ?
C19 C20 H20 120.2 . . ?
C20 C19 C11 123.6(2) . . ?
C23 C19 C20 116.8(2) . . ?
C23 C19 C11 119.6(2) . . ?
C16 C15 C12 120.7(2) . . ?
C14 C15 C12 122.9(2) . . ?
C14 C15 C16 116.4(2) . . ?
C9 C10 H10 120.5 . . ?
C11 C10 H10 120.5 . . ?
C11 C10 C9 118.9(2) . . ?
C2 C7 C6 121.0(2) . . ?
C2 C7 H7 119.5 . . ?
C6 C7 H7 119.5 . . ?
C13 C9 C6 120.8(2) . . ?
C13 C9 C10 117.7(2) . . ?
C10 C9 C6 121.4(2) . . ?
N2 C11 C19 115.2(2) . . ?
N2 C11 C10 122.7(2) . . ?
C10 C11 C19 122.1(2) . . ?
N1 C18 H18 117.9 . . ?
N1 C18 C14 124.2(2) . . ?
C14 C18 H18 117.9 . . ?
O5 C26 N4 120.8(2) . . ?
O5 C26 C27 119.3(2) . . ?
N4 C26 C27 119.9(2) . . ?
C24 C25 H25A 109.5 . . ?
C24 C25 H25B 109.5 . . ?
C24 C25 H25C 109.5 . . ?
H25A C25 H25B 109.5 . . ?
H25A C25 H25C 109.5 . . ?
H25B C25 H25C 109.5 . . ?
N3 C22 H22 117.9 . . ?
N3 C22 C23 124.3(2) . . ?
C23 C22 H22 117.9 . . ?
N1 C17 H17 117.7 . . ?
N1 C17 C16 124.6(3) . . ?
C16 C17 H17 117.7 . . ?
C26 C27 H27A 109.5 . . ?
C26 C27 H27B 109.5 . . ?
C26 C27 H27C 109.5 . . ?
H27A C27 H27B 109.5 . . ?
H27A C27 H27C 109.5 . . ?
H27B C27 H27C 109.5 . . ?
C15 C16 H16 120.2 . . ?
C17 C16 C15 119.5(2) . . ?
C17 C16 H16 120.2 . . ?
C15 C14 H14 120.0 . . ?
C18 C14 C15 119.9(2) . . ?
C18 C14 H14 120.0 . . ?
C19 C23 H23 120.3 . . ?
C22 C23 C19 119.4(2) . . ?
C22 C23 H23 120.3 . . ?
N4 C29 H29A 109.5 . . ?
N4 C29 H29B 109.5 . . ?
N4 C29 H29C 109.5 . . ?
H29A C29 H29B 109.5 . . ?
H29A C29 H29C 109.5 . . ?
H29B C29 H29C 109.5 . . ?

loop_
_geom_bond_atom_site_label_1
_geom_bond_atom_site_label_2
_geom_bond_distance
_geom_bond_site_symmetry_2
_geom_bond_publ_flag
Ce1 Ce1 4.0056(3) 2 ?
Ce1 O6 2.5883(15) . ?
Ce1 O6 2.6622(16) 2 ?
Ce1 O4 2.5632(16) . ?
Ce1 O7 2.5554(16) 2 ?
Ce1 O2 2.4498(15) 3_455 ?
Ce1 O3 2.5189(16) . ?
Ce1 O5 2.4680(16) . ?
Ce1 O1 2.4472(15) 4 ?
Ce1 N3 2.7012(18) 5 ?
Ce1 C8 2.870(2) . ?
Ce1 C24 2.985(2) 2 ?
O6 Ce1 2.6621(16) 2 ?
O6 C24 1.281(3) . ?
O4 C8 1.263(3) . ?
O7 Ce1 2.5553(16) 2 ?
O7 C24 1.252(3) . ?
O2 Ce1 2.4497(15) 3_545 ?
O2 C1 1.259(3) . ?
O3 C8 1.264(3) . ?
O5 C26 1.251(3) . ?
O1 Ce1 2.4471(15) 4_545 ?
O1 C1 1.264(3) . ?
N3 Ce1 2.7012(18) 5 ?
N3 C21 1.341(3) . ?
N3 C22 1.333(3) . ?
N2 C12 1.343(3) . ?
N2 C11 1.346(3) . ?
N4 C28 1.451(3) . ?
N4 C26 1.329(3) . ?
N4 C29 1.458(3) . ?
N1 C18 1.335(3) . ?
N1 C17 1.346(3) . ?
C2 C1 1.509(3) . ?
C2 C3 1.389(3) . ?
C2 C7 1.386(3) . ?
C8 C0AA 1.501(3) . ?
C21 H21 0.9300 . ?
C21 C20 1.382(3) . ?
C13 H13 0.9300 . ?
C13 C12 1.397(3) . ?
C13 C9 1.388(3) . ?
C0AA C3 1.394(3) . ?
C0AA C5 1.391(3) . ?
C6 C5 1.394(3) . ?
C6 C7 1.400(3) . ?
C6 C9 1.489(3) . ?
C28 H28A 0.9600 . ?
C28 H28B 0.9600 . ?
C28 H28C 0.9600 . ?
C24 Ce1 2.985(2) 2 ?
C24 C25 1.504(3) . ?
C12 C15 1.484(3) . ?
C3 H3 0.9300 . ?
C5 H5 0.9300 . ?
C20 H20 0.9300 . ?
C20 C19 1.391(3) . ?
C19 C11 1.493(3) . ?
C19 C23 1.387(3) . ?
C15 C16 1.397(3) . ?
C15 C14 1.390(3) . ?
C10 H10 0.9300 . ?
C10 C9 1.401(3) . ?
C10 C11 1.397(3) . ?
C7 H7 0.9300 . ?
C18 H18 0.9300 . ?
C18 C14 1.385(3) . ?
C26 C27 1.493(4) . ?
C25 H25A 0.9600 . ?
C25 H25B 0.9600 . ?
C25 H25C 0.9600 . ?
C22 H22 0.9300 . ?
C22 C23 1.384(3) . ?
C17 H17 0.9300 . ?
C17 C16 1.375(4) . ?
C27 H27A 0.9600 . ?
C27 H27B 0.9600 . ?
C27 H27C 0.9600 . ?
C16 H16 0.9300 . ?
C14 H14 0.9300 . ?
C23 H23 0.9300 . ?
C29 H29A 0.9600 . ?
C29 H29B 0.9600 . ?
C29 H29C 0.9600 . ?

loop_
_geom_torsion_atom_site_label_1
_geom_torsion_atom_site_label_2
_geom_torsion_atom_site_label_3
_geom_torsion_atom_site_label_4
_geom_torsion
_geom_torsion_site_symmetry_1
_geom_torsion_site_symmetry_2
_geom_torsion_site_symmetry_3
_geom_torsion_site_symmetry_4
_geom_torsion_publ_flag
Ce1 O6 C24 Ce1 -104.12(16) . . . 2 ?
Ce1 O6 C24 O7 -3.6(2) 2 . . . ?
Ce1 O6 C24 O7 -107.8(2) . . . . ?
Ce1 O6 C24 C25 72.7(3) . . . . ?
Ce1 O6 C24 C25 176.86(18) 2 . . . ?
Ce1 O4 C8 O3 17.1(2) . . . . ?
Ce1 O4 C8 C0AA -162.25(18) . . . . ?
Ce1 O7 C24 O6 3.8(2) 2 . . . ?
Ce1 O7 C24 C25 -176.68(18) 2 . . . ?
Ce1 O2 C1 O1 45.2(3) 3_545 . . . ?
Ce1 O2 C1 C2 -133.71(18) 3_545 . . . ?
Ce1 O3 C8 O4 -17.4(2) . . . . ?
Ce1 O3 C8 C0AA 161.93(17) . . . . ?
Ce1 O5 C26 N4 98.7(3) . . . . ?
Ce1 O5 C26 C27 -81.5(3) . . . . ?
Ce1 O1 C1 O2 -15.8(3) 4_545 . . . ?
Ce1 O1 C1 C2 163.07(13) 4_545 . . . ?
Ce1 N3 C21 C20 172.3(2) 5 . . . ?
Ce1 N3 C22 C23 -173.9(2) 5 . . . ?
Ce1 C8 C0AA C3 105.0(5) . . . . ?
Ce1 C8 C0AA C5 -73.5(6) . . . . ?
O4 C8 C0AA C3 -159.3(2) . . . . ?
O4 C8 C0AA C5 22.2(3) . . . . ?
O3 C8 C0AA C3 21.3(3) . . . . ?
O3 C8 C0AA C5 -157.2(2) . . . . ?
N3 C21 C20 C19 1.3(4) . . . . ?
N3 C22 C23 C19 2.2(4) . . . . ?
N2 C12 C15 C16 -22.0(4) . . . . ?
N2 C12 C15 C14 157.9(2) . . . . ?
N1 C18 C14 C15 -0.1(4) . . . . ?
N1 C17 C16 C15 -0.2(5) . . . . ?
C8 C0AA C3 C2 177.36(19) . . . . ?
C8 C0AA C5 C6 178.9(2) . . . . ?
C21 N3 C22 C23 -1.9(4) . . . . ?
C21 C20 C19 C11 177.9(2) . . . . ?
C21 C20 C19 C23 -1.0(4) . . . . ?
C13 C12 C15 C16 157.8(3) . . . . ?
C13 C12 C15 C14 -22.3(4) . . . . ?
C1 C2 C3 C0AA -174.71(19) . . . . ?
C1 C2 C7 C6 178.2(2) . . . . ?
C28 N4 C26 O5 176.2(3) . . . . ?
C28 N4 C26 C27 -3.6(4) . . . . ?
C12 N2 C11 C19 177.7(2) . . . . ?
C12 N2 C11 C10 -1.4(4) . . . . ?
C12 C13 C9 C6 -177.4(2) . . . . ?
C12 C13 C9 C10 0.0(4) . . . . ?
C12 C15 C16 C17 -179.7(3) . . . . ?
C12 C15 C14 C18 179.8(2) . . . . ?
C3 C2 C1 O2 -179.4(2) . . . . ?
C3 C2 C1 O1 1.6(3) . . . . ?
C3 C2 C7 C6 -0.7(3) . . . . ?
C3 C0AA C5 C6 0.4(3) . . . . ?
C5 C0AA C3 C2 -4.1(3) . . . . ?
C5 C6 C7 C2 -2.9(3) . . . . ?
C5 C6 C9 C13 142.1(2) . . . . ?
C5 C6 C9 C10 -35.2(3) . . . . ?
C20 C19 C11 N2 -173.8(2) . . . . ?
C20 C19 C11 C10 5.3(4) . . . . ?
C20 C19 C23 C22 -0.6(4) . . . . ?
C7 C2 C1 O2 1.6(3) . . . . ?
C7 C2 C1 O1 -177.4(2) . . . . ?
C7 C2 C3 C0AA 4.3(3) . . . . ?
C7 C6 C5 C0AA 3.0(3) . . . . ?
C7 C6 C9 C13 -34.3(3) . . . . ?
C7 C6 C9 C10 148.5(2) . . . . ?
C9 C13 C12 N2 0.5(4) . . . . ?
C9 C13 C12 C15 -179.3(2) . . . . ?
C9 C6 C5 C0AA -173.4(2) . . . . ?
C9 C6 C7 C2 173.5(2) . . . . ?
C9 C10 C11 N2 1.9(4) . . . . ?
C9 C10 C11 C19 -177.2(2) . . . . ?
C11 N2 C12 C13 0.2(4) . . . . ?
C11 N2 C12 C15 -180.0(2) . . . . ?
C11 C19 C23 C22 -179.5(2) . . . . ?
C11 C10 C9 C13 -1.1(4) . . . . ?
C11 C10 C9 C6 176.3(2) . . . . ?
C18 N1 C17 C16 -0.1(5) . . . . ?
C22 N3 C21 C20 0.1(4) . . . . ?
C17 N1 C18 C14 0.3(4) . . . . ?
C16 C15 C14 C18 -0.3(4) . . . . ?
C14 C15 C16 C17 0.4(4) . . . . ?
C23 C19 C11 N2 5.0(3) . . . . ?
C23 C19 C11 C10 -175.8(2) . . . . ?
C29 N4 C26 O5 0.8(4) . . . . ?
C29 N4 C26 C27 -179.0(3) . . . . ?
